data_7044492
loop_
_publ_author_name
'Xu, Xiu ling'
'Hu, Fan'
'Shuai, Qi'

_publ_section_title
;
 Facile synthesis of highly biocompatible folic acid-functionalized SiO2
 encapsulated rare-earth metal complexes nanoparticles and its application
 on targeted metal-based complex delivery
;
_journal_name_full 'Dalton Trans.'
_journal_paper_doi 10.1039/C7DT03000B
_journal_year 2017
_chemical_formula_sum 'C48 H40 Cl6 O20 Sm2'
_chemical_formula_weight 1450.20
_chemical_name_systematic
;
 ?
;
_space_group_IT_number 2
_symmetry_cell_setting triclinic
_symmetry_space_group_name_Hall '-P 1'
_symmetry_space_group_name_H-M 'P -1'
_atom_sites_solution_hydrogens geom
_atom_sites_solution_primary direct
_atom_sites_solution_secondary difmap
_audit_creation_method SHELXL-97
_audit_update_record
;
2017-07-11 deposited with the CCDC.
2017-10-18 downloaded from the CCDC.
;
_cell_angle_alpha 81.30(5)
_cell_angle_beta 79.29(5)
_cell_angle_gamma 77.24(5)
_cell_formula_units_Z 1
_cell_length_a 7.836(2)
_cell_length_b 12.718(4)
_cell_length_c 13.981(1)
_cell_measurement_reflns_used 4646
_cell_measurement_temperature 298(2)
_cell_measurement_theta_max 28.15
_cell_measurement_theta_min 2.35
_cell_volume 1326.4(6)
_computing_cell_refinement 'Bruker SMART'
_computing_data_collection 'Bruker SMART'
_computing_data_reduction 'Bruker SAINT'
_computing_molecular_graphics 'Bruker SHELXTL'
_computing_publication_material 'Bruker SHELXTL'
_computing_structure_refinement 'Bruker SHELXTL'
_computing_structure_solution 'Bruker SHELXTL'
_diffrn_ambient_temperature 298(2)
_diffrn_measured_fraction_theta_full 0.975
_diffrn_measured_fraction_theta_max 0.975
_diffrn_measurement_device_type 'CCD area detector'
_diffrn_measurement_method 'phi and omega scans'
_diffrn_radiation_monochromator graphite
_diffrn_radiation_source 'fine-focus sealed tube'
_diffrn_radiation_type MoK\a
_diffrn_radiation_wavelength 0.71073
_diffrn_reflns_av_R_equivalents 0.0338
_diffrn_reflns_av_sigmaI/netI 0.0793
_diffrn_reflns_limit_h_max 9
_diffrn_reflns_limit_h_min -10
_diffrn_reflns_limit_k_max 11
_diffrn_reflns_limit_k_min -16
_diffrn_reflns_limit_l_max 17
_diffrn_reflns_limit_l_min -18
_diffrn_reflns_number 9284
_diffrn_reflns_theta_full 28.29
_diffrn_reflns_theta_max 28.29
_diffrn_reflns_theta_min 1.65
_exptl_absorpt_coefficient_mu 2.571
_exptl_absorpt_correction_T_max 0.5658
_exptl_absorpt_correction_T_min 0.5127
_exptl_absorpt_correction_type multi-scan
_exptl_absorpt_process_details sadabs
_exptl_crystal_density_diffrn 1.816
_exptl_crystal_density_method 'not measured'
_exptl_crystal_F_000 714
_exptl_crystal_size_max 0.30
_exptl_crystal_size_mid 0.30
_exptl_crystal_size_min 0.25
_refine_diff_density_max 3.345
_refine_diff_density_min -1.621
_refine_diff_density_rms 0.263
_refine_ls_extinction_method none
_refine_ls_goodness_of_fit_ref 1.065
_refine_ls_hydrogen_treatment mixed
_refine_ls_matrix_type full
_refine_ls_number_parameters 343
_refine_ls_number_reflns 6431
_refine_ls_number_restraints 0
_refine_ls_restrained_S_all 1.065
_refine_ls_R_factor_all 0.0682
_refine_ls_R_factor_gt 0.0560
_refine_ls_shift/su_max 0.001
_refine_ls_shift/su_mean 0.000
_refine_ls_structure_factor_coef Fsqd
_refine_ls_weighting_details 'calc w=1/[\s^2^(Fo^2^)+(0.1027P)^2^+0.0000P] where P=(Fo^2^+2Fc^2^)/3'
_refine_ls_weighting_scheme calc
_refine_ls_wR_factor_gt 0.1609
_refine_ls_wR_factor_ref 0.1694
_reflns_number_gt 5363
_reflns_number_total 6431
_reflns_threshold_expression >2sigma(I)
_cod_data_source_file c7dt03000b2.cif
_cod_data_source_block cl53
_cod_depositor_comments
;
The following automatic conversions were performed:

'_symmetry_cell_setting' value 'Triclinic' changed to 'triclinic'
according to
/home/data/users/saulius/crontab/automatic-downloads/rss-feeds/RSC/lib/dictionaries/cif_core.dic
dictionary named 'cif_core.dic' version 2.4.2 from 2011-04-26.

Automatic conversion script
Id: cif_fix_values 4973 2017-02-22 13:04:09Z antanas 
;
_cod_original_cell_volume 1326.4(10)
_cod_original_sg_symbol_H-M 'P-1   '
_cod_database_code 7044492

loop_
_symmetry_equiv_pos_as_xyz
'x, y, z'
'-x, -y, -z'

loop_
_atom_site_label
_atom_site_type_symbol
_atom_site_fract_x
_atom_site_fract_y
_atom_site_fract_z
_atom_site_U_iso_or_equiv
_atom_site_adp_type
_atom_site_occupancy
_atom_site_symmetry_multiplicity
_atom_site_calc_flag
_atom_site_refinement_flags
O2 O -0.2032(7) 0.8865(5) 0.6783(4) 0.0404(13) Uani 1 1 d .
O1W O 0.1646(7) 0.8749(5) 0.3643(4) 0.0386(12) Uani 1 1 d .
H1WA H 0.0377 0.8952 0.3729 0.046 Uiso 1 1 d R
H1WB H 0.1987 0.7987 0.3845 0.046 Uiso 1 1 d R
O5 O 0.7783(6) 0.9472(5) 0.3819(4) 0.0331(11) Uani 1 1 d .
Sm1 Sm 0.27831(4) 0.97735(3) 0.46425(2) 0.02149(13) Uani 1 1 d .
Cl3 Cl 0.3165(5) 0.3449(4) 0.8976(3) 0.1051(13) Uani 1 1 d .
Cl2 Cl 1.5001(4) 0.8163(3) -0.1271(2) 0.0840(10) Uani 1 1 d .
Cl1 Cl -0.0165(5) 0.3276(2) 0.6687(4) 0.0972(13) Uani 1 1 d .
O1 O 0.0241(6) 0.9138(4) 0.5678(3) 0.0287(10) Uani 1 1 d .
O3 O 0.0176(8) 0.7412(5) 0.7921(4) 0.0434(14) Uani 1 1 d .
O4 O 0.5263(6) 0.9231(5) 0.3411(4) 0.0345(12) Uani 1 1 d .
O6 O 0.9520(7) 0.9293(5) 0.2068(4) 0.0403(13) Uani 1 1 d .
O7 O 0.3913(6) 0.7789(4) 0.5143(4) 0.0372(12) Uani 1 1 d .
O8 O 0.5370(6) 0.8908(4) 0.5508(4) 0.0300(10) Uani 1 1 d .
O9 O 0.6514(9) 0.6005(5) 0.5564(6) 0.0540(17) Uani 1 1 d .
C1 C -0.0405(9) 0.8751(5) 0.6528(5) 0.0268(14) Uani 1 1 d .
C2 C 0.0866(10) 0.8204(6) 0.7221(6) 0.0361(16) Uani 1 1 d .
H2A H 0.1967 0.7861 0.6849 0.043 Uiso 1 1 calc R
H2B H 0.1128 0.8747 0.7560 0.043 Uiso 1 1 calc R
C3 C 0.0081(11) 0.6477(7) 0.7579(6) 0.0398(18) Uani 1 1 d .
C4 C -0.0726(14) 0.5735(8) 0.8230(8) 0.057(3) Uani 1 1 d .
H4 H -0.1210 0.5901 0.8862 0.069 Uiso 1 1 calc R
C5 C -0.0826(15) 0.4765(10) 0.7966(11) 0.073(4) Uani 1 1 d .
H5 H -0.1371 0.4274 0.8414 0.087 Uiso 1 1 calc R
C6 C -0.0130(14) 0.4522(7) 0.7051(10) 0.062(3) Uani 1 1 d .
C7 C 0.0694(13) 0.5252(7) 0.6353(8) 0.053(2) Uani 1 1 d .
H7 H 0.1166 0.5076 0.5723 0.063 Uiso 1 1 calc R
C8 C 0.0784(12) 0.6243(7) 0.6630(7) 0.045(2) Uani 1 1 d .
H8 H 0.1310 0.6743 0.6183 0.054 Uiso 1 1 calc R
C9 C 0.6867(9) 0.9292(6) 0.3231(5) 0.0297(14) Uani 1 1 d .
C10 C 0.7799(9) 0.9078(7) 0.2203(5) 0.0368(17) Uani 1 1 d .
H10A H 0.7863 0.8327 0.2115 0.044 Uiso 1 1 calc R
H10B H 0.7137 0.9539 0.1722 0.044 Uiso 1 1 calc R
C11 C 1.0691(10) 0.9024(7) 0.1265(5) 0.0341(16) Uani 1 1 d .
C12 C 1.0370(11) 0.8464(7) 0.0542(6) 0.0430(19) Uani 1 1 d .
H12 H 0.9276 0.8273 0.0587 0.052 Uiso 1 1 calc R
C13 C 1.1695(13) 0.8203(9) -0.0235(6) 0.053(2) Uani 1 1 d .
H13 H 1.1474 0.7863 -0.0730 0.064 Uiso 1 1 calc R
C14 C 1.3347(13) 0.8443(8) -0.0283(6) 0.053(2) Uani 1 1 d .
C15 C 1.3687(11) 0.8973(8) 0.0439(7) 0.050(2) Uani 1 1 d .
H15 H 1.4800 0.9133 0.0408 0.060 Uiso 1 1 calc R
C16 C 1.2349(11) 0.9260(8) 0.1204(6) 0.044(2) Uani 1 1 d .
H16 H 1.2568 0.9619 0.1688 0.053 Uiso 1 1 calc R
C17 C 0.5231(9) 0.7964(6) 0.5426(5) 0.0294(14) Uani 1 1 d .
C18 C 0.6802(11) 0.7057(6) 0.5600(8) 0.051(2) Uani 1 1 d .
H18A H 0.7812 0.7181 0.5110 0.061 Uiso 1 1 calc R
H18B H 0.7101 0.7087 0.6236 0.061 Uiso 1 1 calc R
C19 C 0.5661(11) 0.5483(7) 0.6403(8) 0.045(2) Uani 1 1 d .
C20 C 0.5443(13) 0.4447(7) 0.6320(8) 0.053(2) Uani 1 1 d .
H20 H 0.5804 0.4173 0.5719 0.063 Uiso 1 1 calc R
C21 C 0.4714(15) 0.3829(9) 0.7099(10) 0.066(3) Uani 1 1 d .
H21 H 0.4611 0.3128 0.7037 0.079 Uiso 1 1 calc R
C22 C 0.4116(15) 0.4252(10) 0.7998(10) 0.071(3) Uani 1 1 d .
C23 C 0.4287(16) 0.5283(10) 0.8087(9) 0.068(3) Uani 1 1 d .
H23 H 0.3899 0.5570 0.8681 0.081 Uiso 1 1 calc R
C24 C 0.5056(15) 0.5894(10) 0.7264(10) 0.068(3) Uani 1 1 d .
H24 H 0.5151 0.6599 0.7315 0.082 Uiso 1 1 calc R

loop_
_atom_site_aniso_label
_atom_site_aniso_U_11
_atom_site_aniso_U_22
_atom_site_aniso_U_33
_atom_site_aniso_U_23
_atom_site_aniso_U_13
_atom_site_aniso_U_12
O2 0.020(2) 0.057(4) 0.040(3) 0.011(3) -0.001(2) -0.012(2)
O1W 0.027(3) 0.048(3) 0.046(3) -0.015(3) -0.009(2) -0.011(2)
O5 0.013(2) 0.053(3) 0.037(3) -0.019(2) -0.0027(19) -0.005(2)
Sm1 0.01095(17) 0.0270(2) 0.0283(2) -0.00587(13) -0.00219(11) -0.00630(12)
Cl3 0.095(3) 0.103(3) 0.102(3) 0.028(2) -0.013(2) -0.015(2)
Cl2 0.0715(19) 0.108(3) 0.0574(15) -0.0260(16) 0.0295(14) -0.0084(17)
Cl1 0.0681(19) 0.0420(15) 0.192(4) -0.027(2) -0.035(2) -0.0122(13)
O1 0.017(2) 0.034(3) 0.034(3) 0.003(2) -0.0026(19) -0.0084(19)
O3 0.052(4) 0.043(3) 0.037(3) 0.008(2) -0.012(3) -0.018(3)
O4 0.015(2) 0.053(3) 0.041(3) -0.016(2) 0.000(2) -0.015(2)
O6 0.026(3) 0.061(4) 0.040(3) -0.024(3) 0.011(2) -0.022(3)
O7 0.017(2) 0.033(3) 0.065(4) -0.011(2) -0.009(2) -0.007(2)
O8 0.023(2) 0.027(3) 0.043(3) -0.003(2) -0.007(2) -0.0098(19)
O9 0.046(4) 0.030(3) 0.089(5) -0.005(3) -0.026(3) -0.002(3)
C1 0.026(3) 0.023(3) 0.035(3) -0.002(3) -0.008(3) -0.009(3)
C2 0.037(4) 0.036(4) 0.037(4) -0.001(3) -0.009(3) -0.011(3)
C3 0.036(4) 0.038(4) 0.046(4) 0.010(3) -0.018(4) -0.008(3)
C4 0.053(6) 0.049(6) 0.065(6) 0.015(5) -0.003(5) -0.017(5)
C5 0.049(6) 0.055(7) 0.107(10) 0.024(7) -0.012(6) -0.019(5)
C6 0.041(5) 0.026(4) 0.122(10) -0.012(5) -0.028(6) 0.000(4)
C7 0.046(5) 0.039(5) 0.078(7) -0.012(5) -0.027(5) -0.002(4)
C8 0.038(4) 0.038(5) 0.061(5) -0.001(4) -0.016(4) -0.008(4)
C9 0.026(3) 0.033(4) 0.032(4) -0.011(3) -0.003(3) -0.007(3)
C10 0.024(4) 0.061(5) 0.030(4) -0.014(3) -0.003(3) -0.014(3)
C11 0.029(4) 0.045(4) 0.030(3) -0.010(3) 0.006(3) -0.014(3)
C12 0.036(4) 0.056(5) 0.040(4) -0.015(4) 0.001(3) -0.017(4)
C13 0.060(6) 0.071(7) 0.032(4) -0.015(4) -0.001(4) -0.018(5)
C14 0.052(5) 0.059(6) 0.035(4) -0.009(4) 0.014(4) 0.001(4)
C15 0.031(4) 0.064(6) 0.056(5) -0.014(4) 0.009(4) -0.018(4)
C16 0.034(4) 0.057(5) 0.044(4) -0.012(4) 0.000(3) -0.014(4)
C17 0.024(3) 0.024(3) 0.039(4) 0.001(3) -0.006(3) -0.004(3)
C18 0.033(4) 0.027(4) 0.098(7) -0.008(4) -0.027(5) 0.001(3)
C19 0.033(4) 0.030(4) 0.074(6) -0.003(4) -0.025(4) 0.002(3)
C20 0.045(5) 0.034(5) 0.084(7) -0.010(5) -0.026(5) -0.005(4)
C21 0.053(6) 0.050(6) 0.096(9) -0.001(6) -0.023(6) -0.007(5)
C22 0.054(6) 0.061(7) 0.089(9) 0.010(6) -0.024(6) 0.006(5)
C23 0.063(7) 0.069(8) 0.072(7) -0.012(6) -0.025(6) -0.002(6)
C24 0.055(6) 0.059(7) 0.093(9) -0.021(6) -0.032(6) 0.007(5)

loop_
_atom_type_symbol
_atom_type_description
_atom_type_scat_dispersion_real
_atom_type_scat_dispersion_imag
_atom_type_scat_source
C C 0.0033 0.0016 'International Tables Vol C Tables 4.2.6.8 and 6.1.1.4'
Cl Cl 0.1484 0.1585 'International Tables Vol C Tables 4.2.6.8 and 6.1.1.4'
O O 0.0106 0.0060 'International Tables Vol C Tables 4.2.6.8 and 6.1.1.4'
Sm Sm -0.1638 3.4418 'International Tables Vol C Tables 4.2.6.8 and 6.1.1.4'
H H 0.0000 0.0000 'International Tables Vol C Tables 4.2.6.8 and 6.1.1.4'

loop_
_geom_angle_atom_site_label_1
_geom_angle_atom_site_label_2
_geom_angle_atom_site_label_3
_geom_angle
_geom_angle_site_symmetry_1
_geom_angle_site_symmetry_3
C1 O2 Sm1 94.9(4) . 2_576
Sm1 O1W H1WA 109.4 . .
Sm1 O1W H1WB 109.3 . .
H1WA O1W H1WB 109.5 . .
C9 O5 Sm1 136.6(4) . 2_676
O4 Sm1 O8 74.29(17) . 2_676
O4 Sm1 O5 138.10(16) . 2_676
O8 Sm1 O5 72.31(18) 2_676 2_676
O4 Sm1 O1W 75.99(17) . .
O8 Sm1 O1W 141.09(18) 2_676 .
O5 Sm1 O1W 144.31(18) 2_676 .
O4 Sm1 O1 142.05(18) . .
O8 Sm1 O1 142.46(18) 2_676 .
O5 Sm1 O1 71.16(17) 2_676 .
O1W Sm1 O1 73.49(18) . .
O4 Sm1 O2 78.92(18) . 2_576
O8 Sm1 O2 73.28(17) 2_676 2_576
O5 Sm1 O2 114.0(2) 2_676 2_576
O1W Sm1 O2 76.8(2) . 2_576
O1 Sm1 O2 114.76(16) . 2_576
O4 Sm1 O8 72.79(17) . .
O8 Sm1 O8 72.50(19) 2_676 .
O5 Sm1 O8 73.58(16) 2_676 .
O1W Sm1 O8 121.02(17) . .
O1 Sm1 O8 104.73(16) . .
O2 Sm1 O8 140.20(16) 2_576 .
O4 Sm1 O7 74.70(19) . .
O8 Sm1 O7 121.43(16) 2_676 .
O5 Sm1 O7 102.34(19) 2_676 .
O1W Sm1 O7 72.86(18) . .
O1 Sm1 O7 75.15(16) . .
O2 Sm1 O7 143.66(19) 2_576 .
O8 Sm1 O7 51.30(15) . .
O4 Sm1 O1 125.57(16) . 2_576
O8 Sm1 O1 105.45(16) 2_676 2_576
O5 Sm1 O1 87.63(16) 2_676 2_576
O1W Sm1 O1 72.93(17) . 2_576
O1 Sm1 O1 64.84(18) . 2_576
O2 Sm1 O1 51.25(15) 2_576 2_576
O8 Sm1 O1 160.90(17) . 2_576
O7 Sm1 O1 132.98(16) . 2_576
O4 Sm1 C1 101.02(19) . 2_576
O8 Sm1 C1 91.15(17) 2_676 2_576
O5 Sm1 C1 104.19(19) 2_676 2_576
O1W Sm1 C1 70.54(19) . 2_576
O1 Sm1 C1 89.59(18) . 2_576
O2 Sm1 C1 25.36(18) 2_576 2_576
O8 Sm1 C1 163.48(18) . 2_576
O7 Sm1 C1 143.03(18) . 2_576
O1 Sm1 C1 26.15(18) 2_576 2_576
O4 Sm1 Sm1 69.42(11) . 2_676
O8 Sm1 Sm1 37.13(11) 2_676 2_676
O5 Sm1 Sm1 68.69(11) 2_676 2_676
O1W Sm1 Sm1 142.98(13) . 2_676
O1 Sm1 Sm1 129.96(11) . 2_676
O2 Sm1 Sm1 108.15(12) 2_576 2_676
O8 Sm1 Sm1 35.37(11) . 2_676
O7 Sm1 Sm1 85.46(11) . 2_676
O1 Sm1 Sm1 139.44(11) 2_576 2_676
C1 Sm1 Sm1 128.23(13) 2_576 2_676
C1 O1 Sm1 146.6(4) . .
C1 O1 Sm1 91.9(4) . 2_576
Sm1 O1 Sm1 115.16(18) . 2_576
C3 O3 C2 116.3(6) . .
C9 O4 Sm1 136.5(4) . .
C11 O6 C10 120.3(6) . .
C17 O7 Sm1 93.1(4) . .
C17 O8 Sm1 149.0(5) . 2_676
C17 O8 Sm1 93.3(4) . .
Sm1 O8 Sm1 107.50(18) 2_676 .
C19 O9 C18 118.4(8) . .
O2 C1 O1 120.6(6) . .
O2 C1 C2 121.6(7) . .
O1 C1 C2 117.7(6) . .
O2 C1 Sm1 59.7(4) . 2_576
O1 C1 Sm1 61.9(3) . 2_576
C2 C1 Sm1 167.5(5) . 2_576
O3 C2 C1 112.2(6) . .
O3 C2 H2A 109.2 . .
C1 C2 H2A 109.2 . .
O3 C2 H2B 109.2 . .
C1 C2 H2B 109.2 . .
H2A C2 H2B 107.9 . .
O3 C3 C4 117.1(9) . .
O3 C3 C8 123.1(8) . .
C4 C3 C8 119.7(9) . .
C5 C4 C3 121.4(11) . .
C5 C4 H4 119.3 . .
C3 C4 H4 119.3 . .
C6 C5 C4 119.5(11) . .
C6 C5 H5 120.3 . .
C4 C5 H5 120.3 . .
C5 C6 C7 121.6(10) . .
C5 C6 Cl1 121.4(10) . .
C7 C6 Cl1 117.0(10) . .
C8 C7 C6 118.4(10) . .
C8 C7 H7 120.8 . .
C6 C7 H7 120.8 . .
C3 C8 C7 119.4(9) . .
C3 C8 H8 120.3 . .
C7 C8 H8 120.3 . .
O4 C9 O5 126.9(6) . .
O4 C9 C10 115.5(6) . .
O5 C9 C10 117.6(6) . .
O6 C10 C9 109.3(5) . .
O6 C10 H10A 109.8 . .
C9 C10 H10A 109.8 . .
O6 C10 H10B 109.8 . .
C9 C10 H10B 109.8 . .
H10A C10 H10B 108.3 . .
O6 C11 C16 115.9(7) . .
O6 C11 C12 124.6(7) . .
C16 C11 C12 119.3(7) . .
C13 C12 C11 119.3(8) . .
C13 C12 H12 120.3 . .
C11 C12 H12 120.3 . .
C12 C13 C14 120.6(8) . .
C12 C13 H13 119.7 . .
C14 C13 H13 119.7 . .
C13 C14 C15 120.4(8) . .
C13 C14 Cl2 121.2(7) . .
C15 C14 Cl2 118.2(8) . .
C16 C15 C14 119.1(8) . .
C16 C15 H15 120.5 . .
C14 C15 H15 120.5 . .
C15 C16 C11 121.2(8) . .
C15 C16 H16 119.4 . .
C11 C16 H16 119.4 . .
O7 C17 O8 121.2(6) . .
O7 C17 C18 121.4(7) . .
O8 C17 C18 117.2(6) . .
O9 C18 C17 114.4(7) . .
O9 C18 H18A 108.7 . .
C17 C18 H18A 108.7 . .
O9 C18 H18B 108.7 . .
C17 C18 H18B 108.7 . .
H18A C18 H18B 107.6 . .
C24 C19 O9 125.7(10) . .
C24 C19 C20 118.9(11) . .
O9 C19 C20 115.3(9) . .
C21 C20 C19 121.3(11) . .
C21 C20 H20 119.4 . .
C19 C20 H20 119.4 . .
C20 C21 C22 119.5(11) . .
C20 C21 H21 120.2 . .
C22 C21 H21 120.2 . .
C23 C22 C21 119.9(12) . .
C23 C22 Cl3 121.6(11) . .
C21 C22 Cl3 118.5(10) . .
C22 C23 C24 118.7(12) . .
C22 C23 H23 120.6 . .
C24 C23 H23 120.6 . .
C19 C24 C23 121.5(12) . .
C19 C24 H24 119.2 . .
C23 C24 H24 119.2 . .

loop_
_geom_bond_atom_site_label_1
_geom_bond_atom_site_label_2
_geom_bond_distance
_geom_bond_site_symmetry_2
O2 C1 1.241(8) .
O2 Sm1 2.502(5) 2_576
O1W Sm1 2.444(5) .
O1W H1WA 0.9600 .
O1W H1WB 0.9600 .
O5 C9 1.262(8) .
O5 Sm1 2.414(5) 2_676
Sm1 O4 2.396(5) .
Sm1 O8 2.409(5) 2_676
Sm1 O5 2.414(5) 2_676
Sm1 O1 2.450(5) .
Sm1 O2 2.502(5) 2_576
Sm1 O8 2.512(5) .
Sm1 O7 2.520(5) .
Sm1 O1 2.548(5) 2_576
Sm1 C1 2.886(7) 2_576
Sm1 Sm1 3.9688(6) 2_676
Cl3 C22 1.734(13) .
Cl2 C14 1.731(9) .
Cl1 C6 1.743(10) .
O1 C1 1.273(8) .
O1 Sm1 2.548(5) 2_576
O3 C3 1.369(10) .
O3 C2 1.418(9) .
O4 C9 1.253(8) .
O6 C11 1.348(8) .
O6 C10 1.408(8) .
O7 C17 1.247(8) .
O8 C17 1.253(8) .
O8 Sm1 2.409(5) 2_676
O9 C19 1.390(12) .
O9 C18 1.415(10) .
C1 C2 1.505(10) .
C1 Sm1 2.886(7) 2_576
C2 H2A 0.9700 .
C2 H2B 0.9700 .
C3 C4 1.382(12) .
C3 C8 1.388(13) .
C4 C5 1.363(17) .
C4 H4 0.9300 .
C5 C6 1.347(18) .
C5 H5 0.9300 .
C6 C7 1.410(16) .
C7 C8 1.393(13) .
C7 H7 0.9300 .
C8 H8 0.9300 .
C9 C10 1.520(9) .
C10 H10A 0.9700 .
C10 H10B 0.9700 .
C11 C16 1.382(11) .
C11 C12 1.407(11) .
C12 C13 1.381(12) .
C12 H12 0.9300 .
C13 C14 1.381(14) .
C13 H13 0.9300 .
C14 C15 1.390(13) .
C15 C16 1.382(11) .
C15 H15 0.9300 .
C16 H16 0.9300 .
C17 C18 1.518(10) .
C18 H18A 0.9700 .
C18 H18B 0.9700 .
C19 C24 1.348(15) .
C19 C20 1.390(12) .
C20 C21 1.356(16) .
C20 H20 0.9300 .
C21 C22 1.401(18) .
C21 H21 0.9300 .
C22 C23 1.372(17) .
C23 C24 1.403(18) .
C23 H23 0.9300 .
C24 H24 0.9300 .

loop_
_geom_torsion_atom_site_label_1
_geom_torsion_atom_site_label_2
_geom_torsion_atom_site_label_3
_geom_torsion_atom_site_label_4
_geom_torsion
_geom_torsion_site_symmetry_1
_geom_torsion_site_symmetry_4
O4 Sm1 O1 C1 102.4(8) . .
O8 Sm1 O1 C1 -58.7(9) 2_676 .
O5 Sm1 O1 C1 -44.9(8) 2_676 .
O1W Sm1 O1 C1 140.1(9) . .
O2 Sm1 O1 C1 -153.3(8) 2_576 .
O8 Sm1 O1 C1 21.6(8) . .
O7 Sm1 O1 C1 64.0(8) . .
O1 Sm1 O1 C1 -141.3(9) 2_576 .
C1 Sm1 O1 C1 -150.1(7) 2_576 .
Sm1 Sm1 O1 C1 -6.8(9) 2_676 .
O4 Sm1 O1 Sm1 -116.3(3) . 2_576
O8 Sm1 O1 Sm1 82.6(3) 2_676 2_576
O5 Sm1 O1 Sm1 96.4(2) 2_676 2_576
O1W Sm1 O1 Sm1 -78.5(2) . 2_576
O2 Sm1 O1 Sm1 -12.0(3) 2_576 2_576
O8 Sm1 O1 Sm1 162.94(19) . 2_576
O7 Sm1 O1 Sm1 -154.7(2) . 2_576
O1 Sm1 O1 Sm1 0.0 2_576 2_576
C1 Sm1 O1 Sm1 -8.7(2) 2_576 2_576
Sm1 Sm1 O1 Sm1 134.55(13) 2_676 2_576
O8 Sm1 O4 C9 30.8(7) 2_676 .
O5 Sm1 O4 C9 -7.4(9) 2_676 .
O1W Sm1 O4 C9 -174.6(8) . .
O1 Sm1 O4 C9 -137.4(7) . .
O2 Sm1 O4 C9 106.3(7) 2_576 .
O8 Sm1 O4 C9 -45.3(7) . .
O7 Sm1 O4 C9 -98.9(7) . .
O1 Sm1 O4 C9 128.8(7) 2_576 .
C1 Sm1 O4 C9 118.9(7) 2_576 .
Sm1 Sm1 O4 C9 -8.0(7) 2_676 .
O4 Sm1 O7 C17 74.3(4) . .
O8 Sm1 O7 C17 14.0(5) 2_676 .
O5 Sm1 O7 C17 -62.6(5) 2_676 .
O1W Sm1 O7 C17 154.0(5) . .
O1 Sm1 O7 C17 -129.1(5) . .
O2 Sm1 O7 C17 119.2(5) 2_576 .
O8 Sm1 O7 C17 -5.7(4) . .
O1 Sm1 O7 C17 -161.0(4) 2_576 .
C1 Sm1 O7 C17 162.3(4) 2_576 .
Sm1 Sm1 O7 C17 4.4(4) 2_676 .
O4 Sm1 O8 C17 -78.2(4) . .
O8 Sm1 O8 C17 -156.7(5) 2_676 .
O5 Sm1 O8 C17 127.2(5) 2_676 .
O1W Sm1 O8 C17 -17.0(5) . .
O1 Sm1 O8 C17 62.3(4) . .
O2 Sm1 O8 C17 -124.9(5) 2_576 .
O7 Sm1 O8 C17 5.7(4) . .
O1 Sm1 O8 C17 116.6(6) 2_576 .
C1 Sm1 O8 C17 -148.3(6) 2_576 .
Sm1 Sm1 O8 C17 -156.7(5) 2_676 .
O4 Sm1 O8 Sm1 78.5(2) . 2_676
O8 Sm1 O8 Sm1 0.0 2_676 2_676
O5 Sm1 O8 Sm1 -76.2(2) 2_676 2_676
O1W Sm1 O8 Sm1 139.7(2) . 2_676
O1 Sm1 O8 Sm1 -141.0(2) . 2_676
O2 Sm1 O8 Sm1 31.8(4) 2_576 2_676
O7 Sm1 O8 Sm1 162.4(3) . 2_676
O1 Sm1 O8 Sm1 -86.7(5) 2_576 2_676
C1 Sm1 O8 Sm1 8.4(7) 2_576 2_676
Sm1 O2 C1 O1 -11.5(7) 2_576 .
Sm1 O2 C1 C2 165.4(6) 2_576 .
Sm1 O1 C1 O2 156.8(6) . .
Sm1 O1 C1 O2 11.3(7) 2_576 .
Sm1 O1 C1 C2 -20.3(12) . .
Sm1 O1 C1 C2 -165.8(6) 2_576 .
Sm1 O1 C1 Sm1 145.5(8) . 2_576
C3 O3 C2 C1 71.9(9) . .
O2 C1 C2 O3 29.7(10) . .
O1 C1 C2 O3 -153.3(6) . .
Sm1 C1 C2 O3 122(2) 2_576 .
C2 O3 C3 C4 -174.7(7) . .
C2 O3 C3 C8 6.8(11) . .
O3 C3 C4 C5 -177.7(9) . .
C8 C3 C4 C5 1.0(15) . .
C3 C4 C5 C6 -0.2(17) . .
C4 C5 C6 C7 -0.4(16) . .
C4 C5 C6 Cl1 178.1(8) . .
C5 C6 C7 C8 0.2(15) . .
Cl1 C6 C7 C8 -178.3(7) . .
O3 C3 C8 C7 177.4(8) . .
C4 C3 C8 C7 -1.2(13) . .
C6 C7 C8 C3 0.6(13) . .
Sm1 O4 C9 O5 18.0(13) . .
Sm1 O4 C9 C10 -164.8(5) . .
Sm1 O5 C9 O4 -19.2(13) 2_676 .
Sm1 O5 C9 C10 163.7(6) 2_676 .
C11 O6 C10 C9 171.0(7) . .
O4 C9 C10 O6 173.4(7) . .
O5 C9 C10 O6 -9.2(10) . .
C10 O6 C11 C16 -179.4(8) . .
C10 O6 C11 C12 -4.0(12) . .
O6 C11 C12 C13 -178.0(8) . .
C16 C11 C12 C13 -2.7(13) . .
C11 C12 C13 C14 2.9(15) . .
C12 C13 C14 C15 -1.4(16) . .
C12 C13 C14 Cl2 -177.8(8) . .
C13 C14 C15 C16 -0.2(15) . .
Cl2 C14 C15 C16 176.3(8) . .
C14 C15 C16 C11 0.4(15) . .
O6 C11 C16 C15 176.8(8) . .
C12 C11 C16 C15 1.1(14) . .
Sm1 O7 C17 O8 10.5(8) . .
Sm1 O7 C17 C18 -164.1(7) . .
Sm1 O8 C17 O7 -143.5(7) 2_676 .
Sm1 O8 C17 O7 -10.6(8) . .
Sm1 O8 C17 C18 31.4(14) 2_676 .
Sm1 O8 C17 C18 164.3(7) . .
C19 O9 C18 C17 -83.7(10) . .
O7 C17 C18 O9 -9.4(13) . .
O8 C17 C18 O9 175.7(8) . .
C18 O9 C19 C24 0.6(12) . .
C18 O9 C19 C20 -179.2(7) . .
C24 C19 C20 C21 -3.2(14) . .
O9 C19 C20 C21 176.6(8) . .
C19 C20 C21 C22 2.0(15) . .
C20 C21 C22 C23 -0.6(17) . .
C20 C21 C22 Cl3 179.2(8) . .
C21 C22 C23 C24 0.3(17) . .
Cl3 C22 C23 C24 -179.5(8) . .
O9 C19 C24 C23 -176.9(9) . .
C20 C19 C24 C23 2.9(14) . .
C22 C23 C24 C19 -1.5(16) . .
